data_7043860
loop_
_publ_author_name
'Hey-Hawkins, Evamarie'
'Gozzi, Marta'
'Schwarze, Benedikt'
'Sarosi, Menyhart B.'
'Dra\<ca, Dijana'
'Maksimovic-Ivanic, Danijela'
'Mijatovic, Sanja'
'L\"onnecke, Peter'

_publ_section_title
;
 Antiproliferative activity of (\h6-arene)ruthenacarborane sandwich
 complexes against HCT116 and MCF7 cell lines
;
_journal_name_full 'Dalton Trans.'
_journal_paper_doi 10.1039/C7DT02027A
_journal_year 2017
_chemical_formula_sum 'C12 H25 B9 Ru'
_chemical_formula_weight 367.68
_space_group_crystal_system monoclinic
_space_group_IT_number 14
_space_group_name_Hall '-P 2yn'
_space_group_name_H-M_alt 'P 1 21/n 1'
_symmetry_space_group_name_Hall '-P 2yn'
_symmetry_space_group_name_H-M 'P 1 21/n 1'
_atom_sites_solution_hydrogens mixed
_atom_sites_solution_primary dual
_atom_sites_solution_secondary difmap
_audit_creation_method SHELXL-2016/6
_audit_update_record
;
2016-12-19 deposited with the CCDC.
2017-07-31 downloaded from the CCDC.
;
_cell_angle_alpha 90
_cell_angle_beta 100.727(2)
_cell_angle_gamma 90
_cell_formula_units_Z 8
_cell_length_a 20.0453(4)
_cell_length_b 8.07040(10)
_cell_length_c 21.0222(4)
_cell_measurement_reflns_used 16808
_cell_measurement_temperature 130(2)
_cell_measurement_theta_max 32.1370
_cell_measurement_theta_min 2.0600
_cell_volume 3341.41(10)
_computing_cell_refinement
;
CrysAlisPro, Agilent Technologies,
Version 1.171.37.35 (release 13-08-2014 CrysAlis171 .NET)
(compiled Aug 13 2014,18:06:01)
;
_computing_data_collection
;
CrysAlisPro, Agilent Technologies,
Version 1.171.37.35 (release 13-08-2014 CrysAlis171 .NET)
(compiled Aug 13 2014,18:06:01)
;
_computing_data_reduction
;
CrysAlisPro, Agilent Technologies,
Version 1.171.37.35 (release 13-08-2014 CrysAlis171 .NET)
(compiled Aug 13 2014,18:06:01)
;
_computing_molecular_graphics
;
 ORTEP3 for Windows
 L. J. Farrugia, J. Appl. Crystallogr. 1997, 30, 565.
;
_computing_publication_material
;
 WINGX
 L.J. Farrugia,
 J. Appl. Cryst., 2012, 45, 849-854.
;
_computing_structure_refinement 'SHELXL-2016/6 (Sheldrick, 2016)'
_computing_structure_solution
;
 SHELXT-2014
 Program for Crystal Structure Analysis (Release 2014-4)
 G. M. Sheldrick, Instit\"ut f\"ur Anorganische Chemie der Universit\"at,
 Tammanstrasse 4, D-3400 G\"ottingen, Germany.
 G. M. Sheldrick, Acta. Cryst., 2015, A71, 3 - 8
;
_diffrn_ambient_temperature 130(2)
_diffrn_detector_area_resol_mean 16.3560
_diffrn_measured_fraction_theta_full 0.999
_diffrn_measured_fraction_theta_max 0.931
_diffrn_measurement_device_type 'Xcalibur, Sapphire3, Gemini'
_diffrn_measurement_method '\w scans'
_diffrn_radiation_type MoK\a
_diffrn_radiation_wavelength 0.71073
_diffrn_reflns_av_R_equivalents 0.0364
_diffrn_reflns_av_unetI/netI 0.0354
_diffrn_reflns_Laue_measured_fraction_full 0.999
_diffrn_reflns_Laue_measured_fraction_max 0.931
_diffrn_reflns_limit_h_max 24
_diffrn_reflns_limit_h_min -29
_diffrn_reflns_limit_k_max 11
_diffrn_reflns_limit_k_min -12
_diffrn_reflns_limit_l_max 31
_diffrn_reflns_limit_l_min -30
_diffrn_reflns_number 47341
_diffrn_reflns_point_group_measured_fraction_full 0.999
_diffrn_reflns_point_group_measured_fraction_max 0.931
_diffrn_reflns_theta_full 30.510
_diffrn_reflns_theta_max 32.475
_diffrn_reflns_theta_min 1.972
_diffrn_source 'Enhance (Mo) X-ray Source'
_exptl_absorpt_coefficient_mu 0.923
_exptl_absorpt_correction_T_max 1.00000
_exptl_absorpt_correction_T_min 0.95273
_exptl_absorpt_correction_type multi-scan
_exptl_absorpt_process_details
;
CrysAlisPro, Agilent Technologies,
Version 1.171.37.35 (release 13-08-2014 CrysAlis171 .NET)
(compiled Aug 13 2014,18:06:01)
Empirical absorption correction using spherical harmonics,
 implemented in SCALE3 ABSPACK scaling algorithm.
Empirical absorption correction using spherical harmonics,
 implemented in SCALE3 ABSPACK scaling algorithm.
;
_exptl_crystal_colour 'clear pale yellow'
_exptl_crystal_density_diffrn 1.462
_exptl_crystal_description prism
_exptl_crystal_F_000 1488
_exptl_crystal_size_max 0.20
_exptl_crystal_size_mid 0.15
_exptl_crystal_size_min 0.10
_refine_diff_density_max 0.834
_refine_diff_density_min -0.663
_refine_diff_density_rms 0.099
_refine_ls_extinction_method none
_refine_ls_goodness_of_fit_ref 1.168
_refine_ls_hydrogen_treatment mixed
_refine_ls_matrix_type full
_refine_ls_number_parameters 534
_refine_ls_number_reflns 11241
_refine_ls_number_restraints 26
_refine_ls_restrained_S_all 1.167
_refine_ls_R_factor_all 0.0519
_refine_ls_R_factor_gt 0.0391
_refine_ls_shift/su_max 0.003
_refine_ls_shift/su_mean 0.000
_refine_ls_structure_factor_coef Fsqd
_refine_ls_weighting_details 'w=1/[\s^2^(Fo^2^)+(0.0101P)^2^+6.4662P] where P=(Fo^2^+2Fc^2^)/3'
_refine_ls_weighting_scheme calc
_refine_ls_wR_factor_gt 0.0723
_refine_ls_wR_factor_ref 0.0755
_reflns_Friedel_coverage 0.000
_reflns_number_gt 9406
_reflns_number_total 11241
_reflns_threshold_expression 'I > 2\s(I)'
_cod_data_source_file c7dt02027a2.cif
_cod_data_source_block Ru3_x2335fin
_cod_database_code 7043860
_shelx_shelxl_version_number 2016/6
_shelx_space_group_comment
;
The symmetry employed for this shelxl refinement is uniquely defined
by the following loop, which should always be used as a source of
symmetry information in preference to the above space-group names.
They are only intended as comments.
;

loop_
_space_group_symop_operation_xyz
'x, y, z'
'-x+1/2, y+1/2, -z+1/2'
'-x, -y, -z'
'x-1/2, -y-1/2, z-1/2'

loop_
_atom_site_label
_atom_site_type_symbol
_atom_site_fract_x
_atom_site_fract_y
_atom_site_fract_z
_atom_site_U_iso_or_equiv
_atom_site_adp_type
_atom_site_occupancy
_atom_site_site_symmetry_order
_atom_site_calc_flag
_atom_site_refinement_flags_posn
_atom_site_refinement_flags_adp
_atom_site_refinement_flags_occupancy
_atom_site_disorder_assembly
_atom_site_disorder_group
Ru1 Ru 0.39383(2) 0.08863(2) 0.79268(2) 0.01392(4) Uani 1 1 d . . . . .
C1 C 0.46743(12) 0.0642(3) 0.73016(12) 0.0156(4) Uani 1 1 d . . . . .
C2 C 0.45828(13) 0.2564(3) 0.75050(12) 0.0161(4) Uani 1 1 d . . . . .
C3 C 0.43448(15) -0.0960(3) 0.87120(14) 0.0152(5) Uani 0.890(3) 1 d D . P A 1
C4 C 0.44510(16) 0.0669(4) 0.89598(17) 0.0185(6) Uani 0.890(3) 1 d D . P A 1
H4 H 0.489452 0.100458 0.916051 0.022 Uiso 0.890(3) 1 calc R U P A 1
C5 C 0.3907(2) 0.1802(4) 0.89129(18) 0.0255(8) Uani 0.890(3) 1 d D . P A 1
H5 H 0.398862 0.288774 0.908404 0.031 Uiso 0.890(3) 1 calc R U P A 1
C6 C 0.32396(19) 0.1337(5) 0.86131(19) 0.0291(8) Uani 0.890(3) 1 d D . P A 1
C7 C 0.31393(17) -0.0274(5) 0.83555(17) 0.0273(7) Uani 0.890(3) 1 d D . P A 1
H7 H 0.269853 -0.060237 0.814384 0.033 Uiso 0.890(3) 1 calc R U P A 1
C8 C 0.36816(17) -0.1405(4) 0.84063(15) 0.0209(6) Uani 0.890(3) 1 d D . P A 1
H8 H 0.359944 -0.248773 0.823162 0.025 Uiso 0.890(3) 1 calc R U P A 1
C9 C 0.49450(15) -0.2129(4) 0.87857(14) 0.0198(6) Uani 0.890(3) 1 d D . P A 1
H9 H 0.535092 -0.146288 0.873052 0.024 Uiso 0.890(3) 1 calc R U P A 1
C10 C 0.48638(18) -0.3506(4) 0.82906(16) 0.0293(7) Uani 0.890(3) 1 d D . P A 1
H10A H 0.448560 -0.422307 0.835002 0.044 Uiso 0.890(3) 1 calc R U P A 1
H10B H 0.528280 -0.415906 0.834629 0.044 Uiso 0.890(3) 1 calc R U P A 1
H10C H 0.477025 -0.302917 0.785435 0.044 Uiso 0.890(3) 1 calc R U P A 1
C11 C 0.5079(2) -0.2816(5) 0.94704(17) 0.0417(10) Uani 0.890(3) 1 d D . P A 1
H11A H 0.470154 -0.353220 0.953105 0.063 Uiso 0.890(3) 1 calc R U P A 1
H11B H 0.512230 -0.189818 0.978072 0.063 Uiso 0.890(3) 1 calc R U P A 1
H11C H 0.550129 -0.345969 0.954125 0.063 Uiso 0.890(3) 1 calc R U P A 1
C12 C 0.2658(2) 0.2534(6) 0.8562(2) 0.0494(12) Uani 0.890(3) 1 d D . P A 1
H12A H 0.233337 0.232648 0.816010 0.074 Uiso 0.890(3) 1 calc R U P A 1
H12B H 0.282961 0.367049 0.855986 0.074 Uiso 0.890(3) 1 calc R U P A 1
H12C H 0.243106 0.238584 0.893283 0.074 Uiso 0.890(3) 1 calc R U P A 1
C3F C 0.4109(11) -0.118(2) 0.8611(13) 0.0152(5) Uani 0.110(3) 1 d D . P A 2
C4F C 0.4480(11) 0.021(3) 0.8895(18) 0.0185(6) Uani 0.110(3) 1 d D . P A 2
H4F H 0.495757 0.011999 0.903316 0.022 Uiso 0.110(3) 1 calc R U P A 2
C5F C 0.4160(12) 0.170(3) 0.8975(17) 0.0255(8) Uani 0.110(3) 1 d D . P A 2
H5F H 0.442272 0.260171 0.917776 0.031 Uiso 0.110(3) 1 calc R U P A 2
C6F C 0.3456(13) 0.192(3) 0.8765(16) 0.0291(8) Uani 0.110(3) 1 d D . P A 2
C7F C 0.3090(11) 0.057(3) 0.8458(15) 0.0273(7) Uani 0.110(3) 1 d D . P A 2
H7F H 0.262198 0.069330 0.827736 0.033 Uiso 0.110(3) 1 calc R U P A 2
C8F C 0.3406(11) -0.096(3) 0.8413(12) 0.0209(6) Uani 0.110(3) 1 d D . P A 2
H8F H 0.313515 -0.187718 0.824315 0.025 Uiso 0.110(3) 1 calc R U P A 2
C9F C 0.4504(10) -0.278(2) 0.8591(10) 0.0198(6) Uani 0.110(3) 1 d D . P A 2
H9F H 0.433192 -0.333068 0.816551 0.024 Uiso 0.110(3) 1 calc R U P A 2
C10F C 0.5265(10) -0.256(3) 0.8654(13) 0.0293(7) Uani 0.110(3) 1 d D . P A 2
H10D H 0.535662 -0.148343 0.846911 0.044 Uiso 0.110(3) 1 calc R U P A 2
H10E H 0.544854 -0.344639 0.842049 0.044 Uiso 0.110(3) 1 calc R U P A 2
H10F H 0.547992 -0.259001 0.911204 0.044 Uiso 0.110(3) 1 calc R U P A 2
C11F C 0.4379(16) -0.395(3) 0.9117(13) 0.0417(10) Uani 0.110(3) 1 d D . P A 2
H11D H 0.463305 -0.356734 0.953547 0.063 Uiso 0.110(3) 1 calc R U P A 2
H11E H 0.452994 -0.506499 0.902766 0.063 Uiso 0.110(3) 1 calc R U P A 2
H11F H 0.389302 -0.396912 0.913018 0.063 Uiso 0.110(3) 1 calc R U P A 2
C12F C 0.3085(17) 0.353(3) 0.8840(17) 0.0494(12) Uani 0.110(3) 1 d D . P A 2
H12D H 0.272161 0.368885 0.846329 0.074 Uiso 0.110(3) 1 calc R U P A 2
H12E H 0.340488 0.445483 0.887313 0.074 Uiso 0.110(3) 1 calc R U P A 2
H12F H 0.288850 0.347600 0.923345 0.074 Uiso 0.110(3) 1 calc R U P A 2
B1 B 0.37447(15) 0.3161(3) 0.73353(14) 0.0175(5) Uani 1 1 d . . . . .
B2 B 0.32874(14) 0.1373(3) 0.69644(14) 0.0166(5) Uani 1 1 d . . . . .
B3 B 0.39084(14) -0.0262(3) 0.69716(14) 0.0161(5) Uani 1 1 d . . . . .
B4 B 0.45067(15) 0.0403(3) 0.64890(14) 0.0168(5) Uani 1 1 d . . . . .
B5 B 0.49402(15) 0.2176(4) 0.68343(15) 0.0195(5) Uani 1 1 d . . . . .
B6 B 0.43416(16) 0.3769(3) 0.68383(16) 0.0212(6) Uani 1 1 d . . . . .
B7 B 0.35322(15) 0.3005(3) 0.64739(14) 0.0183(5) Uani 1 1 d . . . . .
B8 B 0.36332(14) 0.0910(4) 0.62574(14) 0.0174(5) Uani 1 1 d . . . . .
B9 B 0.42650(16) 0.2392(4) 0.61741(14) 0.0194(5) Uani 1 1 d . . . . .
H1X H 0.3585(15) 0.410(4) 0.7657(14) 0.020 Uiso 1 1 d . U . . .
H2X H 0.2755(15) 0.118(4) 0.6923(14) 0.020 Uiso 1 1 d . U . . .
H3X H 0.3856(15) -0.153(4) 0.6944(15) 0.020 Uiso 1 1 d . U . . .
H4X H 0.4787(15) -0.050(4) 0.6269(14) 0.020 Uiso 1 1 d . U . . .
H5X H 0.5486(15) 0.234(4) 0.6896(14) 0.020 Uiso 1 1 d . U . . .
H6X H 0.4524(15) 0.499(4) 0.6847(14) 0.020 Uiso 1 1 d . U . . .
H7X H 0.3159(15) 0.389(4) 0.6193(14) 0.020 Uiso 1 1 d . U . . .
H8X H 0.3323(15) 0.033(4) 0.5831(15) 0.020 Uiso 1 1 d . U . . .
H9X H 0.4367(15) 0.272(4) 0.5694(15) 0.020 Uiso 1 1 d . U . . .
H1 H 0.5038(15) 0.004(4) 0.7535(15) 0.020 Uiso 1 1 d . U . . .
H2 H 0.4905(15) 0.297(4) 0.7838(15) 0.020 Uiso 1 1 d . U . . .
Ru2 Ru 0.79764(2) 0.10108(2) 0.89035(2) 0.01295(4) Uani 1 1 d . . . . .
C13 C 0.73522(13) 0.1000(3) 0.96429(12) 0.0175(5) Uani 1 1 d . . . . .
C14 C 0.76548(13) 0.2835(3) 0.95442(13) 0.0194(5) Uani 1 1 d . . . . .
C15 C 0.86934(12) -0.1109(3) 0.92107(12) 0.0156(4) Uani 1 1 d . . . . .
C16 C 0.90616(13) 0.0395(3) 0.93277(13) 0.0172(5) Uani 1 1 d . . . . .
C17 C 0.90465(13) 0.1583(3) 0.88309(14) 0.0206(5) Uani 1 1 d . . . . .
C18 C 0.86716(14) 0.1306(3) 0.82024(13) 0.0214(5) Uani 1 1 d . . . . .
C19 C 0.83055(14) -0.0194(3) 0.80842(13) 0.0212(5) Uani 1 1 d . . . . .
C20 C 0.83193(13) -0.1382(3) 0.85821(13) 0.0180(5) Uani 1 1 d . . . . .
C21 C 0.86847(13) -0.2391(3) 0.97367(13) 0.0170(5) Uani 1 1 d . . . . .
C22 C 0.89028(15) -0.1729(3) 1.04167(13) 0.0231(5) Uani 1 1 d . . . . .
H22A H 0.938926 -0.147478 1.049344 0.035 Uiso 1 1 calc R U . . .
H22B H 0.881388 -0.256463 1.072879 0.035 Uiso 1 1 calc R U . . .
H22C H 0.864667 -0.071942 1.046851 0.035 Uiso 1 1 calc R U . . .
C23 C 0.91259(15) -0.3874(3) 0.96146(15) 0.0260(6) Uani 1 1 d . . . . .
H23A H 0.960066 -0.352131 0.966455 0.039 Uiso 1 1 calc R U . . .
H23B H 0.897016 -0.429159 0.917430 0.039 Uiso 1 1 calc R U . . .
H23C H 0.908808 -0.475368 0.992724 0.039 Uiso 1 1 calc R U . . .
C24 C 0.86488(17) 0.2593(4) 0.76800(15) 0.0323(7) Uani 1 1 d . . . . .
H24A H 0.873722 0.368913 0.787857 0.048 Uiso 1 1 calc R U . . .
H24B H 0.819915 0.258685 0.740053 0.048 Uiso 1 1 calc R U . . .
H24C H 0.899507 0.234094 0.742106 0.048 Uiso 1 1 calc R U . . .
B10 B 0.74693(15) 0.3438(4) 0.87447(16) 0.0202(6) Uani 1 1 d . . . . .
B11 B 0.69805(15) 0.1759(4) 0.83243(14) 0.0184(5) Uani 1 1 d . . . . .
B12 B 0.69394(15) 0.0164(4) 0.89251(14) 0.0181(5) Uani 1 1 d . . . . .
B13 B 0.64920(15) 0.1016(4) 0.95155(15) 0.0199(5) Uani 1 1 d . . . . .
B14 B 0.69558(16) 0.2690(4) 0.99192(16) 0.0228(6) Uani 1 1 d . . . . .
B15 B 0.70115(16) 0.4229(4) 0.93379(17) 0.0244(6) Uani 1 1 d . . . . .
B16 B 0.65680(16) 0.3540(4) 0.85781(16) 0.0229(6) Uani 1 1 d . . . . .
B17 B 0.62466(15) 0.1543(4) 0.86893(15) 0.0212(6) Uani 1 1 d . . . . .
B18 B 0.62589(16) 0.3080(4) 0.92943(15) 0.0215(6) Uani 1 1 d . . . . .
H10X H 0.7694(15) 0.435(4) 0.8552(15) 0.022(8) Uiso 1 1 d . . . . .
H11X H 0.6890(15) 0.149(4) 0.7798(15) 0.020(8) Uiso 1 1 d . . . . .
H12X H 0.6933(17) -0.119(4) 0.8867(16) 0.035(9) Uiso 1 1 d . . . . .
H13X H 0.6249(17) 0.023(4) 0.9808(17) 0.039(10) Uiso 1 1 d . . . . .
H14X H 0.7023(17) 0.288(4) 1.0432(17) 0.036(10) Uiso 1 1 d . . . . .
H15X H 0.7099(16) 0.550(4) 0.9492(16) 0.029(9) Uiso 1 1 d . . . . .
H16X H 0.6301(16) 0.436(4) 0.8261(16) 0.031(9) Uiso 1 1 d . . . . .
H17X H 0.5787(15) 0.107(4) 0.8420(15) 0.024(8) Uiso 1 1 d . . . . .
H18X H 0.5812(16) 0.359(4) 0.9408(15) 0.026(8) Uiso 1 1 d . . . . .
H13 H 0.7563(15) 0.041(4) 0.9986(15) 0.021(8) Uiso 1 1 d . . . . .
H14 H 0.8047(15) 0.319(4) 0.9834(15) 0.021(8) Uiso 1 1 d . . . . .
H16 H 0.9291(16) 0.066(4) 0.9748(16) 0.024(8) Uiso 1 1 d . . . . .
H17 H 0.9262(18) 0.255(5) 0.8918(17) 0.039(10) Uiso 1 1 d . . . . .
H19 H 0.8021(19) -0.040(5) 0.7658(19) 0.051(12) Uiso 1 1 d . . . . .
H20 H 0.8029(15) -0.234(4) 0.8478(15) 0.021(8) Uiso 1 1 d . . . . .
H21 H 0.8214(18) -0.271(4) 0.9676(17) 0.036(10) Uiso 1 1 d . . . . .

loop_
_atom_site_aniso_label
_atom_site_aniso_U_11
_atom_site_aniso_U_22
_atom_site_aniso_U_33
_atom_site_aniso_U_23
_atom_site_aniso_U_13
_atom_site_aniso_U_12
Ru1 0.01209(9) 0.01656(8) 0.01343(9) 0.00152(7) 0.00323(7) 0.00066(7)
C1 0.0136(11) 0.0169(11) 0.0168(11) 0.0006(8) 0.0038(9) 0.0017(8)
C2 0.0151(11) 0.0171(10) 0.0162(12) -0.0018(8) 0.0032(9) -0.0029(8)
C3 0.0178(14) 0.0174(12) 0.0106(12) 0.0022(10) 0.0032(11) 0.0008(11)
C4 0.0209(13) 0.0232(17) 0.0113(13) -0.0011(13) 0.0025(10) 0.0038(12)
C5 0.039(2) 0.0231(14) 0.0162(15) 0.0013(11) 0.0098(17) 0.0127(14)
C6 0.0236(18) 0.043(2) 0.026(2) 0.0147(16) 0.0163(15) 0.0165(15)
C7 0.0164(14) 0.041(2) 0.0258(17) 0.0141(16) 0.0079(12) 0.0009(15)
C8 0.0191(16) 0.0248(15) 0.0194(14) 0.0059(11) 0.0053(13) -0.0047(12)
C9 0.0227(14) 0.0190(13) 0.0180(14) 0.0012(10) 0.0041(11) 0.0046(11)
C10 0.0325(18) 0.0305(16) 0.0245(17) -0.0084(13) 0.0042(14) 0.0098(13)
C11 0.068(3) 0.0345(19) 0.0205(17) 0.0034(14) 0.0016(17) 0.0256(19)
C12 0.042(2) 0.064(3) 0.050(3) 0.021(2) 0.027(2) 0.031(2)
C3F 0.0178(14) 0.0174(12) 0.0106(12) 0.0022(10) 0.0032(11) 0.0008(11)
C4F 0.0209(13) 0.0232(17) 0.0113(13) -0.0011(13) 0.0025(10) 0.0038(12)
C5F 0.039(2) 0.0231(14) 0.0162(15) 0.0013(11) 0.0098(17) 0.0127(14)
C6F 0.0236(18) 0.043(2) 0.026(2) 0.0147(16) 0.0163(15) 0.0165(15)
C7F 0.0164(14) 0.041(2) 0.0258(17) 0.0141(16) 0.0079(12) 0.0009(15)
C8F 0.0191(16) 0.0248(15) 0.0194(14) 0.0059(11) 0.0053(13) -0.0047(12)
C9F 0.0227(14) 0.0190(13) 0.0180(14) 0.0012(10) 0.0041(11) 0.0046(11)
C10F 0.0325(18) 0.0305(16) 0.0245(17) -0.0084(13) 0.0042(14) 0.0098(13)
C11F 0.068(3) 0.0345(19) 0.0205(17) 0.0034(14) 0.0016(17) 0.0256(19)
C12F 0.042(2) 0.064(3) 0.050(3) 0.021(2) 0.027(2) 0.031(2)
B1 0.0205(14) 0.0158(12) 0.0172(13) 0.0012(10) 0.0059(11) 0.0016(10)
B2 0.0136(12) 0.0178(12) 0.0177(13) 0.0007(9) 0.0011(10) 0.0000(9)
B3 0.0144(12) 0.0178(12) 0.0156(13) -0.0002(9) 0.0016(10) -0.0019(9)
B4 0.0181(13) 0.0189(12) 0.0136(12) -0.0003(9) 0.0037(10) 0.0021(10)
B5 0.0187(13) 0.0200(13) 0.0216(14) 0.0025(11) 0.0085(11) -0.0022(10)
B6 0.0244(15) 0.0155(12) 0.0250(15) 0.0023(10) 0.0078(12) -0.0017(10)
B7 0.0195(13) 0.0184(12) 0.0178(13) 0.0035(10) 0.0053(11) 0.0028(10)
B8 0.0181(13) 0.0197(12) 0.0138(12) 0.0005(10) 0.0011(10) 0.0016(10)
B9 0.0227(14) 0.0200(13) 0.0161(13) 0.0039(10) 0.0055(11) 0.0021(10)
Ru2 0.01312(9) 0.01334(8) 0.01249(9) -0.00029(7) 0.00263(7) 0.00106(7)
C13 0.0161(11) 0.0230(11) 0.0135(11) 0.0030(9) 0.0032(9) 0.0032(9)
C14 0.0155(11) 0.0216(12) 0.0209(13) -0.0061(10) 0.0029(10) -0.0002(9)
C15 0.0150(10) 0.0149(10) 0.0175(11) -0.0007(8) 0.0050(9) 0.0031(8)
C16 0.0142(11) 0.0175(11) 0.0198(12) -0.0004(9) 0.0031(9) 0.0012(9)
C17 0.0165(12) 0.0183(11) 0.0288(14) 0.0032(10) 0.0087(11) 0.0020(9)
C18 0.0226(13) 0.0233(12) 0.0207(13) 0.0049(10) 0.0104(11) 0.0071(10)
C19 0.0236(13) 0.0258(12) 0.0145(12) -0.0023(9) 0.0044(10) 0.0083(10)
C20 0.0197(12) 0.0163(11) 0.0186(12) -0.0040(9) 0.0047(10) 0.0031(9)
C21 0.0165(11) 0.0145(10) 0.0201(12) 0.0019(9) 0.0043(10) 0.0011(9)
C22 0.0299(14) 0.0206(12) 0.0187(13) 0.0027(10) 0.0041(11) 0.0041(10)
C23 0.0312(15) 0.0168(11) 0.0317(15) 0.0026(10) 0.0100(12) 0.0072(10)
C24 0.0393(18) 0.0317(15) 0.0306(16) 0.0135(12) 0.0184(14) 0.0095(13)
B10 0.0192(14) 0.0171(12) 0.0266(15) 0.0022(11) 0.0102(12) 0.0034(10)
B11 0.0169(13) 0.0227(13) 0.0150(13) 0.0024(10) 0.0014(10) 0.0023(10)
B12 0.0158(13) 0.0192(12) 0.0187(14) 0.0017(10) 0.0017(11) -0.0028(10)
B13 0.0159(13) 0.0240(13) 0.0207(14) 0.0057(11) 0.0057(11) 0.0012(11)
B14 0.0199(14) 0.0301(15) 0.0196(15) -0.0046(12) 0.0065(12) 0.0045(12)
B15 0.0242(15) 0.0189(13) 0.0329(17) -0.0048(12) 0.0122(13) 0.0023(11)
B16 0.0228(15) 0.0221(13) 0.0255(16) 0.0088(11) 0.0089(12) 0.0067(11)
B17 0.0148(13) 0.0278(14) 0.0201(14) 0.0033(11) 0.0009(11) 0.0009(11)
B18 0.0194(14) 0.0244(14) 0.0218(15) 0.0028(11) 0.0066(12) 0.0053(11)

loop_
_atom_type_symbol
_atom_type_description
_atom_type_scat_dispersion_real
_atom_type_scat_dispersion_imag
_atom_type_scat_source
Ru Ru -1.2594 0.8363 'International Tables Vol C Tables 4.2.6.8 and 6.1.1.4'
C C 0.0033 0.0016 'International Tables Vol C Tables 4.2.6.8 and 6.1.1.4'
B B 0.0013 0.0007 'International Tables Vol C Tables 4.2.6.8 and 6.1.1.4'
H H 0.0000 0.0000 'International Tables Vol C Tables 4.2.6.8 and 6.1.1.4'

loop_
_geom_angle_atom_site_label_1
_geom_angle_atom_site_label_2
_geom_angle_atom_site_label_3
_geom_angle
C1 Ru1 C2 44.18(9)
C1 Ru1 C3F 106.8(6)
C2 Ru1 C3F 135.4(6)
C1 Ru1 C7 147.83(13)
C2 Ru1 C7 166.25(13)
C1 Ru1 C4F 105.4(8)
C2 Ru1 C4F 107.8(8)
C3F Ru1 C4F 37.7(6)
C1 Ru1 C8F 132.0(6)
C2 Ru1 C8F 172.8(6)
C3F Ru1 C8F 37.4(5)
C4F Ru1 C8F 66.3(8)
C1 Ru1 B3 46.56(10)
C2 Ru1 B3 78.89(10)
C3F Ru1 B3 104.7(6)
C7 Ru1 B3 107.32(13)
C4F Ru1 B3 131.8(6)
C8F Ru1 B3 102.0(6)
C1 Ru1 B1 78.58(10)
C2 Ru1 B1 46.21(10)
C3F Ru1 B1 173.1(6)
C7 Ru1 B1 121.43(13)
C4F Ru1 B1 137.3(6)
C8F Ru1 B1 140.9(6)
B3 Ru1 B1 82.21(10)
C1 Ru1 C8 116.35(11)
C2 Ru1 C8 156.04(11)
C7 Ru1 C8 37.33(12)
B3 Ru1 C8 95.42(11)
B1 Ru1 C8 156.80(12)
C1 Ru1 C5 137.94(12)
C2 Ru1 C5 107.29(12)
C7 Ru1 C5 66.82(14)
B3 Ru1 C5 173.77(12)
B1 Ru1 C5 102.54(11)
C8 Ru1 C5 78.62(12)
C1 Ru1 C7F 166.2(7)
C2 Ru1 C7F 148.1(7)
C3F Ru1 C7F 67.7(8)
C4F Ru1 C7F 78.3(10)
C8F Ru1 C7F 36.9(5)
B3 Ru1 C7F 121.1(7)
B1 Ru1 C7F 108.0(7)
C1 Ru1 C6 174.60(15)
C2 Ru1 C6 131.19(14)
C7 Ru1 C6 37.24(14)
B3 Ru1 C6 138.43(15)
B1 Ru1 C6 99.42(12)
C8 Ru1 C6 67.20(13)
C5 Ru1 C6 37.34(14)
C2 C1 B4 111.29(19)
C2 C1 B3 111.90(19)
B4 C1 B3 63.28(16)
C2 C1 B5 61.82(16)
B4 C1 B5 61.99(17)
B3 C1 B5 114.9(2)
C2 C1 Ru1 68.29(12)
B4 C1 Ru1 126.57(17)
B3 C1 Ru1 68.01(12)
B5 C1 Ru1 126.82(16)
C2 C1 H1 118.0(19)
B4 C1 H1 117.5(19)
B3 C1 H1 122.9(19)
B5 C1 H1 112.1(18)
Ru1 C1 H1 106.4(18)
C1 C2 B6 110.9(2)
C1 C2 B1 111.45(19)
B6 C2 B1 63.39(17)
C1 C2 B5 61.84(15)
B6 C2 B5 61.83(17)
B1 C2 B5 114.8(2)
C1 C2 Ru1 67.53(12)
B6 C2 Ru1 126.42(17)
B1 C2 Ru1 68.09(12)
B5 C2 Ru1 126.12(16)
C1 C2 H2 116.3(19)
B6 C2 H2 118.3(19)
B1 C2 H2 125.2(18)
B5 C2 H2 110.4(18)
Ru1 C2 H2 107.4(19)
C8 C3 C4 117.9(3)
C8 C3 C9 123.5(3)
C4 C3 C9 118.6(3)
C8 C3 Ru1 69.77(16)
C4 C3 Ru1 70.45(18)
C9 C3 Ru1 131.1(2)
C5 C4 C3 121.0(3)
C5 C4 Ru1 70.8(2)
C3 C4 Ru1 72.80(18)
C5 C4 H4 119.5
C3 C4 H4 119.5
Ru1 C4 H4 129.3
C4 C5 C6 120.8(3)
C4 C5 Ru1 72.12(19)
C6 C5 Ru1 71.6(2)
C4 C5 H5 119.6
C6 C5 H5 119.6
Ru1 C5 H5 129.0
C7 C6 C5 118.1(3)
C7 C6 C12 120.8(4)
C5 C6 C12 121.1(4)
C7 C6 Ru1 70.19(18)
C5 C6 Ru1 71.06(19)
C12 C6 Ru1 129.3(3)
C6 C7 C8 121.1(3)
C6 C7 Ru1 72.57(18)
C8 C7 Ru1 72.24(17)
C6 C7 H7 119.5
C8 C7 H7 119.5
Ru1 C7 H7 127.9
C7 C8 C3 121.2(3)
C7 C8 Ru1 70.43(17)
C3 C8 Ru1 73.47(16)
C7 C8 H8 119.4
C3 C8 H8 119.4
Ru1 C8 H8 129.1
C10 C9 C3 114.0(3)
C10 C9 C11 111.2(3)
C3 C9 C11 108.8(3)
C10 C9 H9 107.5
C3 C9 H9 107.5
C11 C9 H9 107.5
C9 C10 H10A 109.5
C9 C10 H10B 109.5
H10A C10 H10B 109.5
C9 C10 H10C 109.5
H10A C10 H10C 109.5
H10B C10 H10C 109.5
C9 C11 H11A 109.5
C9 C11 H11B 109.5
H11A C11 H11B 109.5
C9 C11 H11C 109.5
H11A C11 H11C 109.5
H11B C11 H11C 109.5
C6 C12 H12A 109.5
C6 C12 H12B 109.5
H12A C12 H12B 109.5
C6 C12 H12C 109.5
H12A C12 H12C 109.5
H12B C12 H12C 109.5
C8F C3F C4F 116.2(14)
C8F C3F C9F 126.9(17)
C4F C3F C9F 116.8(16)
C8F C3F Ru1 71.4(13)
C4F C3F Ru1 71.2(16)
C9F C3F Ru1 130.5(16)
C5F C4F C3F 121.3(16)
C5F C4F Ru1 74.7(18)
C3F C4F Ru1 71.1(15)
C5F C4F H4F 119.3
C3F C4F H4F 119.3
Ru1 C4F H4F 126.9
C4F C5F C6F 121.8(17)
C4F C5F Ru1 68.9(18)
C6F C5F Ru1 74.1(17)
C4F C5F H5F 119.1
C6F C5F H5F 119.1
Ru1 C5F H5F 130.6
C7F C6F C5F 117.2(15)
C7F C6F C12F 119(2)
C5F C6F C12F 124(2)
C7F C6F Ru1 68.1(16)
C5F C6F Ru1 70.1(17)
C12F C6F Ru1 132(2)
C8F C7F C6F 120.8(16)
C8F C7F Ru1 70.6(15)
C6F C7F Ru1 75.9(17)
C8F C7F H7F 119.6
C6F C7F H7F 119.6
Ru1 C7F H7F 125.5
C7F C8F C3F 122.5(15)
C7F C8F Ru1 72.5(15)
C3F C8F Ru1 71.1(13)
C7F C8F H8F 118.8
C3F C8F H8F 118.8
Ru1 C8F H8F 130.4
C11F C9F C10F 108.3(18)
C11F C9F C3F 110.6(17)
C10F C9F C3F 114.5(16)
C11F C9F H9F 107.8
C10F C9F H9F 107.8
C3F C9F H9F 107.8
C9F C10F H10D 109.5
C9F C10F H10E 109.5
H10D C10F H10E 109.5
C9F C10F H10F 109.5
H10D C10F H10F 109.5
H10E C10F H10F 109.5
C9F C11F H11D 109.5
C9F C11F H11E 109.5
H11D C11F H11E 109.5
C9F C11F H11F 109.5
H11D C11F H11F 109.5
H11E C11F H11F 109.5
C6F C12F H12D 109.5
C6F C12F H12E 109.5
H12D C12F H12E 109.5
C6F C12F H12F 109.5
H12D C12F H12F 109.5
H12E C12F H12F 109.5
C2 B1 B7 103.30(19)
C2 B1 B6 57.78(16)
B7 B1 B6 59.25(17)
C2 B1 B2 105.27(18)
B7 B1 B2 60.00(16)
B6 B1 B2 107.8(2)
C2 B1 Ru1 65.70(12)
B7 B1 Ru1 119.71(17)
B6 B1 Ru1 119.19(17)
B2 B1 Ru1 66.51(13)
C2 B1 H1X 116.7(16)
B7 B1 H1X 129.0(16)
B6 B1 H1X 118.0(15)
B2 B1 H1X 129.2(15)
Ru1 B1 H1X 105.4(16)
B8 B2 B7 59.18(16)
B8 B2 B1 106.30(19)
B7 B2 B1 59.42(16)
B8 B2 B3 58.95(15)
B7 B2 B3 106.15(19)
B1 B2 B3 106.58(19)
B8 B2 Ru1 117.69(16)
B7 B2 Ru1 118.29(17)
B1 B2 Ru1 65.46(13)
B3 B2 Ru1 65.10(13)
B8 B2 H2X 115.9(16)
B7 B2 H2X 116.0(16)
B1 B2 H2X 125.1(16)
B3 B2 H2X 124.6(16)
Ru1 B2 H2X 117.1(16)
C1 B3 B8 103.20(19)
C1 B3 B4 57.41(15)
B8 B3 B4 59.75(16)
C1 B3 B2 104.73(19)
B8 B3 B2 59.97(16)
B4 B3 B2 107.97(19)
C1 B3 Ru1 65.43(12)
B8 B3 Ru1 119.92(17)
B4 B3 Ru1 118.88(17)
B2 B3 Ru1 66.63(13)
C1 B3 H3X 121.1(17)
B8 B3 H3X 118.0(17)
B4 B3 H3X 109.7(16)
B2 B3 H3X 131.4(17)
Ru1 B3 H3X 117.1(17)
C1 B4 B5 60.00(16)
C1 B4 B9 105.31(19)
B5 B4 B9 59.76(17)
C1 B4 B8 104.56(19)
B5 B4 B8 108.2(2)
B9 B4 B8 60.05(16)
C1 B4 B3 59.31(15)
B5 B4 B3 109.96(19)
B9 B4 B3 108.6(2)
B8 B4 B3 59.63(16)
C1 B4 H4X 119.3(16)
B5 B4 H4X 118.1(16)
B9 B4 H4X 125.7(16)
B8 B4 H4X 127.3(16)
B3 B4 H4X 119.9(16)
C2 B5 C1 56.34(14)
C2 B5 B9 104.6(2)
C1 B5 B9 104.3(2)
C2 B5 B4 103.70(19)
C1 B5 B4 58.00(15)
B9 B5 B4 60.42(17)
C2 B5 B6 58.40(16)
C1 B5 B6 103.80(19)
B9 B5 B6 60.37(18)
B4 B5 B6 108.1(2)
C2 B5 H5X 116.2(16)
C1 B5 H5X 115.6(16)
B9 B5 H5X 133.9(16)
B4 B5 H5X 124.0(16)
B6 B5 H5X 125.6(16)
C2 B6 B5 59.77(16)
C2 B6 B9 105.13(19)
B5 B6 B9 59.74(17)
C2 B6 B7 104.74(19)
B5 B6 B7 108.3(2)
B9 B6 B7 60.12(17)
C2 B6 B1 58.84(16)
B5 B6 B1 109.4(2)
B9 B6 B1 108.5(2)
B7 B6 B1 60.06(17)
C2 B6 H6X 118.5(17)
B5 B6 H6X 116.7(16)
B9 B6 H6X 125.7(16)
B7 B6 H6X 128.5(17)
B1 B6 H6X 120.9(16)
B6 B7 B8 107.7(2)
B6 B7 B9 59.87(17)
B8 B7 B9 60.05(16)
B6 B7 B1 60.69(17)
B8 B7 B1 108.09(19)
B9 B7 B1 108.8(2)
B6 B7 B2 109.5(2)
B8 B7 B2 60.29(16)
B9 B7 B2 109.41(19)
B1 B7 B2 60.58(16)
B6 B7 H7X 118.2(15)
B8 B7 H7X 124.8(16)
B9 B7 H7X 120.4(15)
B1 B7 H7X 120.0(15)
B2 B7 H7X 123.0(15)
B7 B8 B3 108.9(2)
B7 B8 B9 60.01(16)
B3 B8 B9 109.1(2)
B7 B8 B4 107.7(2)
B3 B8 B4 60.62(16)
B9 B8 B4 59.79(16)
B7 B8 B2 60.53(15)
B3 B8 B2 61.08(16)
B9 B8 B2 109.6(2)
B4 B8 B2 109.54(19)
B7 B8 H8X 122.9(16)
B3 B8 H8X 120.3(16)
B9 B8 H8X 120.9(15)
B4 B8 H8X 120.4(15)
B2 B8 H8X 121.3(15)
B5 B9 B6 59.88(17)
B5 B9 B4 59.83(17)
B6 B9 B4 107.3(2)
B5 B9 B7 108.3(2)
B6 B9 B7 60.01(17)
B4 B9 B7 107.9(2)
B5 B9 B8 108.3(2)
B6 B9 B8 107.7(2)
B4 B9 B8 60.15(16)
B7 B9 B8 59.94(16)
B5 B9 H9X 120.1(16)
B6 B9 H9X 124.8(16)
B4 B9 H9X 118.5(16)
B7 B9 H9X 124.6(16)
B8 B9 H9X 120.7(16)
C13 Ru2 C14 44.04(10)
C13 Ru2 C19 149.60(11)
C14 Ru2 C19 163.45(10)
C13 Ru2 B12 46.35(10)
C14 Ru2 B12 78.86(10)
C19 Ru2 B12 107.68(11)
C13 Ru2 C20 118.15(10)
C14 Ru2 C20 158.71(10)
C19 Ru2 C20 37.71(10)
B12 Ru2 C20 94.83(10)
C13 Ru2 B10 78.51(10)
C14 Ru2 B10 46.36(11)
C19 Ru2 B10 118.34(11)
B12 Ru2 B10 82.42(11)
C20 Ru2 B10 153.68(11)
C13 Ru2 B11 79.30(10)
C14 Ru2 B11 79.37(11)
C19 Ru2 B11 93.52(11)
B12 Ru2 B11 48.55(11)
C20 Ru2 B11 111.78(11)
B10 Ru2 B11 48.15(11)
C13 Ru2 C18 172.97(10)
C14 Ru2 C18 129.33(10)
C19 Ru2 C18 37.42(10)
B12 Ru2 C18 139.46(11)
C20 Ru2 C18 67.65(10)
B10 Ru2 C18 97.62(10)
B11 Ru2 C18 102.59(10)
C13 Ru2 C17 137.84(10)
C14 Ru2 C17 107.63(10)
C19 Ru2 C17 66.55(11)
B12 Ru2 C17 173.30(10)
C20 Ru2 C17 78.51(10)
B10 Ru2 C17 103.20(10)
B11 Ru2 C17 133.28(10)
C18 Ru2 C17 36.98(10)
C13 Ru2 C16 111.07(9)
C14 Ru2 C16 106.30(10)
C19 Ru2 C16 78.60(10)
B12 Ru2 C16 140.59(10)
C20 Ru2 C16 65.97(10)
B10 Ru2 C16 129.92(11)
B11 Ru2 C16 169.40(10)
C18 Ru2 C16 66.84(10)
C17 Ru2 C16 36.83(9)
C13 Ru2 C15 102.36(9)
C14 Ru2 C15 125.77(10)
C19 Ru2 C15 67.50(9)
B12 Ru2 C15 108.28(10)
C20 Ru2 C15 36.94(9)
B10 Ru2 C15 166.24(11)
B11 Ru2 C15 145.61(10)
C18 Ru2 C15 79.99(9)
C17 Ru2 C15 66.76(9)
C16 Ru2 C15 36.76(9)
C14 C13 B13 111.4(2)
C14 C13 B12 112.04(19)
B13 C13 B12 63.57(17)
C14 C13 B14 62.07(17)
B13 C13 B14 61.98(17)
B12 C13 B14 115.3(2)
C14 C13 Ru2 68.08(12)
B13 C13 Ru2 126.31(17)
B12 C13 Ru2 67.67(13)
B14 C13 Ru2 126.78(17)
C14 C13 H13 117(2)
B13 C13 H13 116.3(19)
B12 C13 H13 125(2)
B14 C13 H13 108.7(19)
Ru2 C13 H13 109.2(19)
C13 C14 B15 110.5(2)
C13 C14 B10 111.3(2)
B15 C14 B10 63.24(17)
C13 C14 B14 61.92(16)
B15 C14 B14 61.56(18)
B10 C14 B14 114.6(2)
C13 C14 Ru2 67.87(12)
B15 C14 Ru2 125.94(19)
B10 C14 Ru2 67.77(13)
B14 C14 Ru2 126.45(17)
C13 C14 H14 118.7(19)
B15 C14 H14 117.5(19)
B10 C14 H14 123.0(19)
B14 C14 H14 111.9(18)
Ru2 C14 H14 107.4(18)
C20 C15 C16 117.7(2)
C20 C15 C21 120.0(2)
C16 C15 C21 122.2(2)
C20 C15 Ru2 69.51(14)
C16 C15 Ru2 71.52(14)
C21 C15 Ru2 129.37(16)
C17 C16 C15 120.9(2)
C17 C16 Ru2 70.79(15)
C15 C16 Ru2 71.73(14)
C17 C16 H16 118.8(19)
C15 C16 H16 120.1(19)
Ru2 C16 H16 126.2(19)
C18 C17 C16 121.3(2)
C18 C17 Ru2 71.30(15)
C16 C17 Ru2 72.38(15)
C18 C17 H17 119(2)
C16 C17 H17 120(2)
Ru2 C17 H17 127(2)
C17 C18 C19 117.9(2)
C17 C18 C24 120.8(3)
C19 C18 C24 121.2(3)
C17 C18 Ru2 71.71(15)
C19 C18 Ru2 69.84(14)
C24 C18 Ru2 128.33(19)
C18 C19 C20 120.8(3)
C18 C19 Ru2 72.74(15)
C20 C19 Ru2 71.69(14)
C18 C19 H19 120(2)
C20 C19 H19 119(2)
Ru2 C19 H19 126(2)
C15 C20 C19 121.4(2)
C15 C20 Ru2 73.55(14)
C19 C20 Ru2 70.60(14)
C15 C20 H20 121.9(18)
C19 C20 H20 116.6(18)
Ru2 C20 H20 124.3(18)
C22 C21 C15 114.1(2)
C22 C21 C23 111.0(2)
C15 C21 C23 108.9(2)
C22 C21 H21 109(2)
C15 C21 H21 103(2)
C23 C21 H21 110(2)
C21 C22 H22A 109.5
C21 C22 H22B 109.5
H22A C22 H22B 109.5
C21 C22 H22C 109.5
H22A C22 H22C 109.5
H22B C22 H22C 109.5
C21 C23 H23A 109.5
C21 C23 H23B 109.5
H23A C23 H23B 109.5
C21 C23 H23C 109.5
H23A C23 H23C 109.5
H23B C23 H23C 109.5
C18 C24 H24A 109.5
C18 C24 H24B 109.5
H24A C24 H24B 109.5
C18 C24 H24C 109.5
H24A C24 H24C 109.5
H24B C24 H24C 109.5
C14 B10 B16 103.4(2)
C14 B10 B15 57.92(17)
B16 B10 B15 59.25(18)
C14 B10 B11 105.3(2)
B16 B10 B11 59.92(17)
B15 B10 B11 107.8(2)
C14 B10 Ru2 65.87(13)
B16 B10 Ru2 119.63(18)
B15 B10 Ru2 119.43(19)
B11 B10 Ru2 66.39(13)
C14 B10 H10X 125.3(18)
B16 B10 H10X 114.1(18)
B15 B10 H10X 110.4(17)
B11 B10 H10X 127.4(18)
Ru2 B10 H10X 119.5(17)
B16 B11 B17 59.18(17)
B16 B11 B10 59.28(17)
B17 B11 B10 106.1(2)
B16 B11 B12 106.2(2)
B17 B11 B12 59.05(16)
B10 B11 B12 106.4(2)
B16 B11 Ru2 118.26(19)
B17 B11 Ru2 117.75(17)
B10 B11 Ru2 65.46(13)
B12 B11 Ru2 65.06(13)
B16 B11 H11X 117.0(15)
B17 B11 H11X 114.5(15)
B10 B11 H11X 127.4(16)
B12 B11 H11X 122.5(16)
Ru2 B11 H11X 117.3(15)
C13 B12 B17 102.9(2)
C13 B12 B13 57.59(16)
B17 B12 B13 59.23(17)
C13 B12 B11 104.82(19)
B17 B12 B11 59.75(16)
B13 B12 B11 107.6(2)
C13 B12 Ru2 65.99(12)
B17 B12 Ru2 119.53(17)
B13 B12 Ru2 119.39(18)
B11 B12 Ru2 66.39(13)
C13 B12 H12X 118.8(18)
B17 B12 H12X 126.8(18)
B13 B12 H12X 117.4(17)
B11 B12 H12X 128.9(18)
Ru2 B12 H12X 107.4(17)
C13 B13 B14 60.05(17)
C13 B13 B17 104.3(2)
B14 B13 B17 108.3(2)
C13 B13 B18 105.1(2)
B14 B13 B18 59.70(18)
B17 B13 B18 60.22(17)
C13 B13 B12 58.85(16)
B14 B13 B12 109.8(2)
B17 B13 B12 59.79(17)
B18 B13 B12 108.7(2)
C13 B13 H13X 117.8(19)
B14 B13 H13X 115.9(19)
B17 B13 H13X 130(2)
B18 B13 H13X 126.0(19)
B12 B13 H13X 120.8(19)
C13 B14 C14 56.01(15)
C13 B14 B18 103.9(2)
C14 B14 B18 104.2(2)
C13 B14 B15 103.3(2)
C14 B14 B15 58.41(17)
B18 B14 B15 59.96(19)
C13 B14 B13 57.97(16)
C14 B14 B13 103.3(2)
B18 B14 B13 60.25(18)
B15 B14 B13 107.6(2)
C13 B14 H14X 118.0(18)
C14 B14 H14X 119.1(18)
B18 B14 H14X 131.2(18)
B15 B14 H14X 125.7(19)
B13 B14 H14X 123.4(19)
C14 B15 B18 105.4(2)
C14 B15 B14 60.03(17)
B18 B15 B14 59.96(18)
C14 B15 B16 104.6(2)
B18 B15 B16 60.30(18)
B14 B15 B16 108.6(2)
C14 B15 B10 58.85(16)
B18 B15 B10 108.7(2)
B14 B15 B10 109.7(2)
B16 B15 B10 59.80(18)
C14 B15 H15X 118.5(18)
B18 B15 H15X 127.3(17)
B14 B15 H15X 119.3(18)
B16 B15 H15X 126.6(18)
B10 B15 H15X 118.0(17)
B15 B16 B17 107.6(2)
B15 B16 B18 59.62(18)
B17 B16 B18 60.17(17)
B15 B16 B10 60.95(18)
B17 B16 B10 108.3(2)
B18 B16 B10 109.1(2)
B15 B16 B11 109.9(2)
B17 B16 B11 60.44(17)
B18 B16 B11 109.8(2)
B10 B16 B11 60.80(17)
B15 B16 H16X 120.0(19)
B17 B16 H16X 121.4(19)
B18 B16 H16X 117.9(18)
B10 B16 H16X 123.4(19)
B11 B16 H16X 123.0(19)
B13 B17 B16 107.9(2)
B13 B17 B18 59.94(18)
B16 B17 B18 60.01(18)
B13 B17 B12 60.98(17)
B16 B17 B12 108.8(2)
B18 B17 B12 109.4(2)
B13 B17 B11 110.1(2)
B16 B17 B11 60.38(17)
B18 B17 B11 109.7(2)
B12 B17 B11 61.20(16)
B13 B17 H17X 119.6(17)
B16 B17 H17X 124.0(17)
B18 B17 H17X 121.9(16)
B12 B17 H17X 118.8(17)
B11 B17 H17X 120.7(17)
B15 B18 B14 60.08(19)
B15 B18 B13 107.5(2)
B14 B18 B13 60.05(18)
B15 B18 B16 60.09(19)
B14 B18 B16 108.5(2)
B13 B18 B16 107.7(2)
B15 B18 B17 107.7(2)
B14 B18 B17 108.3(2)
B13 B18 B17 59.83(17)
B16 B18 B17 59.81(18)
B15 B18 H18X 122.8(18)
B14 B18 H18X 119.4(18)
B13 B18 H18X 120.1(17)
B16 B18 H18X 124.0(17)
B17 B18 H18X 122.4(18)

loop_
_geom_bond_atom_site_label_1
_geom_bond_atom_site_label_2
_geom_bond_distance
Ru1 C1 2.160(2)
Ru1 C2 2.172(2)
Ru1 C3F 2.19(2)
Ru1 C7 2.189(3)
Ru1 C4F 2.19(3)
Ru1 C8F 2.19(2)
Ru1 B3 2.202(3)
Ru1 B1 2.211(3)
Ru1 C8 2.212(3)
Ru1 C5 2.213(4)
Ru1 C7F 2.22(3)
Ru1 C6 2.220(3)
C1 C2 1.629(3)
C1 B4 1.690(4)
C1 B3 1.724(4)
C1 B5 1.725(4)
C1 H1 0.93(3)
C2 B6 1.700(4)
C2 B1 1.720(4)
C2 B5 1.725(4)
C2 H2 0.92(3)
C3 C8 1.411(4)
C3 C4 1.416(4)
C3 C9 1.514(4)
C4 C5 1.413(4)
C4 H4 0.9500
C5 C6 1.419(5)
C5 H5 0.9500
C6 C7 1.408(6)
C6 C12 1.503(5)
C7 C8 1.409(5)
C7 H7 0.9500
C8 H8 0.9500
C9 C10 1.510(4)
C9 C11 1.519(4)
C9 H9 1.0000
C10 H10A 0.9800
C10 H10B 0.9800
C10 H10C 0.9800
C11 H11A 0.9800
C11 H11B 0.9800
C11 H11C 0.9800
C12 H12A 0.9800
C12 H12B 0.9800
C12 H12C 0.9800
C3F C8F 1.406(17)
C3F C4F 1.415(17)
C3F C9F 1.522(15)
C4F C5F 1.391(17)
C4F H4F 0.9500
C5F C6F 1.408(17)
C5F H5F 0.9500
C6F C7F 1.401(18)
C6F C12F 1.520(17)
C7F C8F 1.394(18)
C7F H7F 0.9500
C8F H8F 0.9500
C9F C11F 1.507(17)
C9F C10F 1.517(17)
C9F H9F 1.0000
C10F H10D 0.9800
C10F H10E 0.9800
C10F H10F 0.9800
C11F H11D 0.9800
C11F H11E 0.9800
C11F H11F 0.9800
C12F H12D 0.9800
C12F H12E 0.9800
C12F H12F 0.9800
B1 B7 1.786(4)
B1 B6 1.797(4)
B1 B2 1.807(4)
B1 H1X 1.10(3)
B2 B8 1.792(4)
B2 B7 1.796(4)
B2 B3 1.812(4)
B2 H2X 1.07(3)
B3 B8 1.773(4)
B3 B4 1.791(4)
B3 H3X 1.03(3)
B4 B5 1.759(4)
B4 B9 1.769(4)
B4 B8 1.776(4)
B4 H4X 1.08(3)
B5 B9 1.758(4)
B5 B6 1.760(4)
B5 H5X 1.09(3)
B6 B9 1.769(4)
B6 B7 1.771(4)
B6 H6X 1.05(3)
B7 B8 1.772(4)
B7 B9 1.773(4)
B7 H7X 1.12(3)
B8 B9 1.774(4)
B8 H8X 1.10(3)
B9 H9X 1.10(3)
Ru2 C13 2.169(2)
Ru2 C14 2.173(2)
Ru2 C19 2.184(2)
Ru2 B12 2.197(3)
Ru2 C20 2.198(2)
Ru2 B10 2.204(3)
Ru2 B11 2.220(3)
Ru2 C18 2.222(2)
Ru2 C17 2.227(3)
Ru2 C16 2.248(3)
Ru2 C15 2.250(2)
C13 C14 1.628(4)
C13 B13 1.695(4)
C13 B12 1.718(4)
C13 B14 1.732(4)
C13 H13 0.90(3)
C14 B15 1.706(4)
C14 B10 1.723(4)
C14 B14 1.735(4)
C14 H14 0.95(3)
C15 C20 1.410(4)
C15 C16 1.418(3)
C15 C21 1.517(3)
C16 C17 1.414(4)
C16 H16 0.94(3)
C17 C18 1.411(4)
C17 H17 0.90(4)
C18 C19 1.414(4)
C18 C24 1.506(4)
C19 C20 1.416(4)
C19 H19 0.98(4)
C20 H20 0.97(3)
C21 C22 1.512(4)
C21 C23 1.538(3)
C21 H21 0.96(3)
C22 H22A 0.9800
C22 H22B 0.9800
C22 H22C 0.9800
C23 H23A 0.9800
C23 H23B 0.9800
C23 H23C 0.9800
C24 H24A 0.9800
C24 H24B 0.9800
C24 H24C 0.9800
B10 B16 1.777(4)
B10 B15 1.797(4)
B10 B11 1.804(4)
B10 H10X 0.99(3)
B11 B16 1.789(4)
B11 B17 1.790(4)
B11 B12 1.816(4)
B11 H11X 1.11(3)
B12 B17 1.777(4)
B12 B13 1.798(4)
B12 H12X 1.10(3)
B13 B14 1.765(5)
B13 B17 1.767(4)
B13 B18 1.769(4)
B13 H13X 1.06(3)
B14 B18 1.759(5)
B14 B15 1.761(5)
B14 H14X 1.07(3)
B15 B18 1.759(5)
B15 B16 1.767(5)
B15 H15X 1.08(3)
B16 B17 1.767(4)
B16 B18 1.771(4)
B16 H16X 1.02(3)
B17 B18 1.774(5)
B17 H17X 1.06(3)
B18 H18X 1.05(3)
